data_1549584
loop_
_publ_author_name
'Moussaif, Ahmed'
'Ramli, Youssef'
'El Ghayati, Lhoussaine'
'Essassi, El Mokhtar'
'Mague, Joel T.'

_publ_section_title
;
 Ethyl
 5-(4-methylphenyl)-2,4,5,7-tetraazatricyclo[6.4.0.0^2,6^]dodeca-1(8),3,6,9,11-pentaene-3-carboxylate
;
_journal_coeditor_code HB4241
_journal_issue 6
_journal_name_full IUCrData
_journal_page_first x180892
_journal_paper_doi 10.1107/S2414314618008921
_journal_volume 3
_journal_year 2018
_chemical_formula_iupac 'C18 H16 N4 O2'
_chemical_formula_moiety 'C18 H16 N4 O2'
_chemical_formula_sum 'C18 H16 N4 O2'
_chemical_formula_weight 320.35
_chemical_name_systematic
'Ethyl 5-(4-methylphenyl)-2,4,5,7-tetraazatricyclo[6.4.0.0^2,6^]dodeca-1(8),3,6,9,11-pentaene-3-carboxylate'
_space_group_crystal_system monoclinic
_space_group_IT_number 14
_space_group_name_Hall '-P 2yn'
_space_group_name_H-M_alt 'P 1 21/n 1'
_symmetry_space_group_name_Hall '-P 2yn'
_symmetry_space_group_name_H-M 'P 1 21/n 1'
_atom_sites_solution_hydrogens difmap
_atom_sites_solution_primary direct
_atom_sites_solution_secondary difmap
_audit_creation_method SHELXL-2018/1
_cell_angle_alpha 90
_cell_angle_beta 92.144(2)
_cell_angle_gamma 90
_cell_formula_units_Z 4
_cell_length_a 9.2366(11)
_cell_length_b 10.2045(12)
_cell_length_c 16.1922(18)
_cell_measurement_reflns_used 9939
_cell_measurement_temperature 100(2)
_cell_measurement_theta_max 29.1671
_cell_measurement_theta_min 2.4992
_cell_volume 1525.1(3)
_computing_cell_refinement
;
<i>SAINT</i> (Bruker, 2016)
;
_computing_data_collection
;
<i>APEX3</i> (Bruker, 2016)
;
_computing_data_reduction
;
<i>SAINT</i> (Bruker, 2016)
;
_computing_molecular_graphics
;
<i>DIAMOND</i> (Brandenburg & Putz, 2012)
;
_computing_publication_material
;
<i>SHELXTL</i> (Sheldrick, 2008)
;
_computing_structure_refinement
;
<i>SHELXL2018</i> (Sheldrick, 2015<i>b</i>)
;
_computing_structure_solution
;
<i>SHELXT</i> (Sheldrick, 2015<i>a</i>)
;
_diffrn_ambient_temperature 100(2)
_diffrn_detector_area_resol_mean 8.3333
_diffrn_measured_fraction_theta_full 0.994
_diffrn_measured_fraction_theta_max 0.993
_diffrn_measurement_device_type 'Bruker SMART APEX CCD'
_diffrn_measurement_method '\f and \w scans'
_diffrn_radiation_monochromator graphite
_diffrn_radiation_type MoK\a
_diffrn_radiation_wavelength 0.71073
_diffrn_reflns_av_R_equivalents 0.0344
_diffrn_reflns_limit_h_max 12
_diffrn_reflns_limit_h_min -12
_diffrn_reflns_limit_k_max 14
_diffrn_reflns_limit_k_min -13
_diffrn_reflns_limit_l_max 21
_diffrn_reflns_limit_l_min -22
_diffrn_reflns_number 28729
_diffrn_reflns_theta_full 29.250
_diffrn_reflns_theta_max 29.264
_diffrn_reflns_theta_min 2.360
_exptl_absorpt_coefficient_mu 0.095
_exptl_absorpt_correction_T_max 0.99
_exptl_absorpt_correction_T_min 0.88
_exptl_absorpt_correction_type multi-scan
_exptl_absorpt_process_details
;
(<i>SADABS</i>; Krause <i>et al.</i>, 2015)
;
_exptl_crystal_colour 'light yellow'
_exptl_crystal_density_diffrn 1.395
_exptl_crystal_density_method 'not measured'
_exptl_crystal_description column
_exptl_crystal_F_000 672
_exptl_crystal_size_max 0.328
_exptl_crystal_size_mid 0.171
_exptl_crystal_size_min 0.110
_refine_diff_density_max 0.434
_refine_diff_density_min -0.187
_refine_ls_extinction_method none
_refine_ls_goodness_of_fit_ref 1.103
_refine_ls_hydrogen_treatment refall
_refine_ls_matrix_type full
_refine_ls_number_parameters 281
_refine_ls_number_reflns 4119
_refine_ls_number_restraints 0
_refine_ls_restrained_S_all 1.103
_refine_ls_R_factor_all 0.0539
_refine_ls_R_factor_gt 0.0439
_refine_ls_shift/su_max 0.000
_refine_ls_shift/su_mean 0.000
_refine_ls_structure_factor_coef Fsqd
_refine_ls_weighting_details 'w=1/[\s^2^(Fo^2^)+(0.0837P)^2^] where P=(Fo^2^+2Fc^2^)/3'
_refine_ls_weighting_scheme calc
_refine_ls_wR_factor_gt 0.1204
_refine_ls_wR_factor_ref 0.1255
_reflns_number_gt 3269
_reflns_number_total 4119
_reflns_threshold_expression 'I > 2\s(I)'
_cod_data_source_file hb4241sup1.cif
_cod_data_source_block I
_cod_database_code 1549584
_shelx_space_group_comment
;
The symmetry employed for this shelxl refinement is uniquely defined
by the following loop, which should always be used as a source of
symmetry information in preference to the above space-group names.
They are only intended as comments.
;
_shelx_estimated_absorpt_t_min 0.970
_shelx_estimated_absorpt_t_max 0.990

loop_
_space_group_symop_operation_xyz
'x, y, z'
'-x+1/2, y+1/2, -z+1/2'
'-x, -y, -z'
'x-1/2, -y-1/2, z-1/2'

loop_
_atom_site_type_symbol
_atom_site_label
_atom_site_fract_x
_atom_site_fract_y
_atom_site_fract_z
_atom_site_U_iso_or_equiv
_atom_site_adp_type
_atom_site_calc_flag
_atom_site_occupancy
O O1 0.27907(9) 0.03912(8) 0.51898(5) 0.0305(2) Uani d 1
O O2 0.22672(9) 0.16022(8) 0.40455(5) 0.0291(2) Uani d 1
N N1 0.73373(10) 0.31219(9) 0.59612(5) 0.0225(2) Uani d 1
N N2 0.59679(9) 0.35622(8) 0.46266(5) 0.0204(2) Uani d 1
N N3 0.47218(10) 0.30038(8) 0.42909(5) 0.0214(2) Uani d 1
N N4 0.53322(10) 0.20134(8) 0.54708(5) 0.0198(2) Uani d 1
C C1 0.56736(11) 0.14534(10) 0.62432(6) 0.0207(2) Uani d 1
C C2 0.50476(12) 0.04636(10) 0.66949(6) 0.0232(2) Uani d 1
H H2 0.4245(16) -0.0026(14) 0.6496(8) 0.033(3) Uiso d 1
C C3 0.56831(12) 0.02072(11) 0.74701(7) 0.0260(2) Uani d 1
H H3 0.5272(15) -0.0462(12) 0.7811(8) 0.029(3) Uiso d 1
C C4 0.68767(12) 0.09204(11) 0.77778(7) 0.0262(2) Uani d 1
H H4 0.7286(15) 0.0763(13) 0.8336(8) 0.031(3) Uiso d 1
C C5 0.75050(12) 0.19019(11) 0.73189(7) 0.0246(2) Uani d 1
H H5 0.8333(16) 0.2357(12) 0.7552(8) 0.035(4) Uiso d 1
C C6 0.69074(11) 0.21704(10) 0.65324(6) 0.0212(2) Uani d 1
C C7 0.63534(11) 0.29777(10) 0.53647(6) 0.0201(2) Uani d 1
C C8 0.43553(12) 0.20874(10) 0.48072(6) 0.0209(2) Uani d 1
C C9 0.30540(12) 0.12523(10) 0.47099(6) 0.0231(2) Uani d 1
C C10 0.09331(13) 0.08760(12) 0.38572(8) 0.0315(3) Uani d 1
H H10A 0.0950(14) 0.0742(12) 0.3234(8) 0.029(3) Uiso d 1
H H10B 0.1026(15) -0.0018(15) 0.4127(8) 0.041(4) Uiso d 1
C C11 -0.03431(15) 0.16685(15) 0.41023(9) 0.0382(3) Uani d 1
H H11A -0.0357(17) 0.1755(15) 0.4712(10) 0.049(4) Uiso d 1
H H11B -0.1280(16) 0.1198(14) 0.3897(8) 0.041(4) Uiso d 1
H H11C -0.0356(17) 0.2555(15) 0.3833(9) 0.044(4) Uiso d 1
C C12 0.66049(11) 0.46589(9) 0.42400(6) 0.0192(2) Uani d 1
C C13 0.58932(11) 0.52255(10) 0.35533(6) 0.0215(2) Uani d 1
H H13 0.4937(14) 0.4852(12) 0.3339(7) 0.027(3) Uiso d 1
C C14 0.65297(12) 0.62930(10) 0.31773(6) 0.0233(2) Uani d 1
H H14 0.5988(14) 0.6704(13) 0.2681(8) 0.034(3) Uiso d 1
C C15 0.78523(12) 0.68054(10) 0.34691(6) 0.0229(2) Uani d 1
C C16 0.85299(12) 0.62162(11) 0.41557(7) 0.0248(2) Uani d 1
H H16 0.9471(16) 0.6601(13) 0.4358(9) 0.038(4) Uiso d 1
C C17 0.79222(12) 0.51494(11) 0.45474(7) 0.0233(2) Uani d 1
H H17 0.8409(14) 0.4748(12) 0.5014(8) 0.024(3) Uiso d 1
C C18 0.85216(15) 0.79542(12) 0.30434(9) 0.0329(3) Uani d 1
H H18A 0.881(2) 0.7749(17) 0.2454(12) 0.078(6) Uiso d 1
H H18B 0.9384(18) 0.8226(15) 0.3336(9) 0.049(4) Uiso d 1
H H18C 0.786(2) 0.870(2) 0.2983(12) 0.082(6) Uiso d 1

loop_
_atom_site_aniso_label
_atom_site_aniso_U_11
_atom_site_aniso_U_22
_atom_site_aniso_U_33
_atom_site_aniso_U_12
_atom_site_aniso_U_13
_atom_site_aniso_U_23
O1 0.0370(5) 0.0272(4) 0.0273(4) -0.0104(3) -0.0013(3) 0.0036(3)
O2 0.0304(4) 0.0284(4) 0.0279(4) -0.0084(3) -0.0064(3) 0.0036(3)
N1 0.0221(5) 0.0253(5) 0.0199(4) -0.0003(4) -0.0001(3) 0.0028(3)
N2 0.0214(4) 0.0208(4) 0.0188(4) -0.0022(3) -0.0002(3) 0.0005(3)
N3 0.0227(4) 0.0208(4) 0.0205(4) -0.0029(3) -0.0003(3) -0.0018(3)
N4 0.0227(4) 0.0184(4) 0.0183(4) 0.0001(3) 0.0007(3) 0.0005(3)
C1 0.0231(5) 0.0208(5) 0.0185(5) 0.0036(4) 0.0016(4) 0.0002(4)
C2 0.0238(5) 0.0207(5) 0.0253(5) 0.0010(4) 0.0031(4) 0.0007(4)
C3 0.0295(6) 0.0242(5) 0.0246(5) 0.0033(4) 0.0064(4) 0.0051(4)
C4 0.0279(6) 0.0298(6) 0.0211(5) 0.0059(4) 0.0025(4) 0.0038(4)
C5 0.0225(5) 0.0279(6) 0.0233(5) 0.0025(4) 0.0010(4) 0.0008(4)
C6 0.0213(5) 0.0209(5) 0.0214(5) 0.0018(4) 0.0039(4) 0.0011(4)
C7 0.0209(5) 0.0205(5) 0.0191(5) 0.0003(4) 0.0027(4) -0.0001(4)
C8 0.0244(5) 0.0185(5) 0.0200(5) -0.0005(4) 0.0014(4) -0.0020(4)
C9 0.0263(5) 0.0204(5) 0.0226(5) -0.0029(4) 0.0010(4) -0.0032(4)
C10 0.0337(6) 0.0284(6) 0.0317(6) -0.0108(5) -0.0083(5) -0.0022(5)
C11 0.0339(7) 0.0448(8) 0.0365(7) -0.0162(6) 0.0078(5) -0.0090(6)
C12 0.0213(5) 0.0176(5) 0.0189(4) 0.0003(4) 0.0039(4) -0.0011(4)
C13 0.0226(5) 0.0207(5) 0.0211(5) -0.0010(4) 0.0018(4) -0.0007(4)
C14 0.0262(5) 0.0214(5) 0.0223(5) 0.0020(4) 0.0031(4) 0.0019(4)
C15 0.0238(5) 0.0188(5) 0.0265(5) 0.0008(4) 0.0071(4) -0.0009(4)
C16 0.0214(5) 0.0245(5) 0.0285(5) -0.0017(4) 0.0023(4) -0.0016(4)
C17 0.0231(5) 0.0234(5) 0.0232(5) 0.0000(4) -0.0001(4) 0.0010(4)
C18 0.0297(6) 0.0251(6) 0.0447(7) -0.0028(5) 0.0096(5) 0.0079(5)

loop_
_atom_type_symbol
_atom_type_description
_atom_type_scat_dispersion_real
_atom_type_scat_dispersion_imag
_atom_type_scat_source
C C 0.0033 0.0016 'International Tables Vol C Tables 4.2.6.8 and 6.1.1.4'
H H 0.0000 0.0000 'International Tables Vol C Tables 4.2.6.8 and 6.1.1.4'
N N 0.0061 0.0033 'International Tables Vol C Tables 4.2.6.8 and 6.1.1.4'
O O 0.0106 0.0060 'International Tables Vol C Tables 4.2.6.8 and 6.1.1.4'

loop_
_geom_angle_atom_site_label_1
_geom_angle_atom_site_label_2
_geom_angle_atom_site_label_3
_geom_angle
C9 O2 C10 117.77(9)
C7 N1 C6 101.65(9)
C7 N2 N3 110.48(8)
C7 N2 C12 128.95(8)
N3 N2 C12 120.37(8)
C8 N3 N2 106.03(8)
C7 N4 C8 107.14(8)
C7 N4 C1 105.68(9)
C8 N4 C1 146.85(9)
C2 C1 N4 133.18(10)
C2 C1 C6 123.18(9)
N4 C1 C6 103.63(9)
C1 C2 C3 116.31(10)
C1 C2 H2 123.0(8)
C3 C2 H2 120.7(8)
C2 C3 C4 121.64(10)
C2 C3 H3 119.2(8)
C4 C3 H3 119.1(8)
C5 C4 C3 121.70(10)
C5 C4 H4 117.3(8)
C3 C4 H4 121.0(8)
C4 C5 C6 118.12(10)
C4 C5 H5 118.8(8)
C6 C5 H5 123.1(8)
C5 C6 N1 128.52(10)
C5 C6 C1 119.02(10)
N1 C6 C1 112.43(9)
N1 C7 N2 138.13(10)
N1 C7 N4 116.59(9)
N2 C7 N4 105.22(9)
N3 C8 N4 111.10(9)
N3 C8 C9 125.01(9)
N4 C8 C9 123.88(9)
O1 C9 O2 127.09(10)
O1 C9 C8 122.38(10)
O2 C9 C8 110.53(9)
O2 C10 C11 109.73(10)
O2 C10 H10A 103.4(7)
C11 C10 H10A 112.1(7)
O2 C10 H10B 108.0(8)
C11 C10 H10B 115.3(8)
H10A C10 H10B 107.5(11)
C10 C11 H11A 110.6(9)
C10 C11 H11B 108.8(8)
H11A C11 H11B 108.6(12)
C10 C11 H11C 111.6(9)
H11A C11 H11C 110.6(12)
H11B C11 H11C 106.4(12)
C17 C12 C13 121.06(9)
C17 C12 N2 119.81(9)
C13 C12 N2 119.14(9)
C14 C13 C12 118.66(10)
C14 C13 H13 121.6(7)
C12 C13 H13 119.7(7)
C13 C14 C15 121.67(10)
C13 C14 H14 117.6(8)
C15 C14 H14 120.7(8)
C16 C15 C14 118.07(10)
C16 C15 C18 121.49(10)
C14 C15 C18 120.43(10)
C17 C16 C15 121.74(10)
C17 C16 H16 121.4(8)
C15 C16 H16 116.9(8)
C16 C17 C12 118.80(10)
C16 C17 H17 120.7(8)
C12 C17 H17 120.5(8)
C15 C18 H18A 113.1(10)
C15 C18 H18B 110.4(9)
H18A C18 H18B 106.6(14)
C15 C18 H18C 112.8(12)
H18A C18 H18C 104.3(15)
H18B C18 H18C 109.3(14)

loop_
_geom_bond_atom_site_label_1
_geom_bond_atom_site_label_2
_geom_bond_distance
O1 C9 1.2038(13)
O2 C9 1.3246(13)
O2 C10 1.4603(13)
N1 C7 1.3094(13)
N1 C6 1.4083(13)
N2 C7 1.3709(12)
N2 N3 1.3777(12)
N2 C12 1.4207(13)
N3 C8 1.3072(13)
N4 C7 1.3783(14)
N4 C8 1.3791(13)
N4 C1 1.4002(12)
C1 C2 1.3860(14)
C1 C6 1.4190(14)
C2 C3 1.3905(15)
C2 H2 0.941(14)
C3 C4 1.3973(17)
C3 H3 0.965(12)
C4 C5 1.3872(16)
C4 H4 0.980(14)
C5 C6 1.3961(14)
C5 H5 0.960(15)
C8 C9 1.4770(15)
C10 C11 1.4953(19)
C10 H10A 1.019(13)
C10 H10B 1.014(15)
C11 H11A 0.992(16)
C11 H11B 1.034(15)
C11 H11C 1.004(15)
C12 C17 1.3905(15)
C12 C13 1.3957(14)
C13 C14 1.3891(14)
C13 H13 1.011(13)
C14 C15 1.3950(15)
C14 H14 1.020(13)
C15 C16 1.3918(15)
C15 C18 1.5045(15)
C16 C17 1.3889(15)
C16 H16 0.999(14)
C17 H17 0.956(13)
C18 H18A 1.021(19)
C18 H18B 0.952(17)
C18 H18C 0.98(2)

loop_
_geom_hbond_atom_site_label_D
_geom_hbond_atom_site_label_H
_geom_hbond_atom_site_label_A
_geom_hbond_distance_DH
_geom_hbond_distance_HA
_geom_hbond_distance_DA
_geom_hbond_angle_DHA
_geom_hbond_publ_flag
C2 H2 O1 0.941(14) 2.498(13) 3.1480(14) 126.3(11) yes
C17 H17 N1 0.956(13) 2.490(12) 3.1473(14) 125.8(10) yes

loop_
_geom_torsion_atom_site_label_1
_geom_torsion_atom_site_label_2
_geom_torsion_atom_site_label_3
_geom_torsion_atom_site_label_4
_geom_torsion
C7 N2 N3 C8 -0.56(11)
C12 N2 N3 C8 -175.94(8)
C7 N4 C1 C2 179.09(11)
C8 N4 C1 C2 7.4(2)
C7 N4 C1 C6 0.22(10)
C8 N4 C1 C6 -171.48(14)
N4 C1 C2 C3 -177.77(10)
C6 C1 C2 C3 0.92(15)
C1 C2 C3 C4 0.69(16)
C2 C3 C4 C5 -1.30(17)
C3 C4 C5 C6 0.26(16)
C4 C5 C6 N1 179.03(10)
C4 C5 C6 C1 1.28(15)
C7 N1 C6 C5 -176.48(11)
C7 N1 C6 C1 1.39(11)
C2 C1 C6 C5 -1.94(16)
N4 C1 C6 C5 177.08(9)
C2 C1 C6 N1 179.97(9)
N4 C1 C6 N1 -1.02(11)
C6 N1 C7 N2 175.57(12)
C6 N1 C7 N4 -1.28(12)
N3 N2 C7 N1 -175.57(12)
C12 N2 C7 N1 -0.7(2)
N3 N2 C7 N4 1.52(11)
C12 N2 C7 N4 176.39(9)
C8 N4 C7 N1 175.98(9)
C1 N4 C7 N1 0.72(12)
C8 N4 C7 N2 -1.85(11)
C1 N4 C7 N2 -177.11(8)
N2 N3 C8 N4 -0.66(12)
N2 N3 C8 C9 178.15(9)
C7 N4 C8 N3 1.62(12)
C1 N4 C8 N3 173.26(13)
C7 N4 C8 C9 -177.21(9)
C1 N4 C8 C9 -5.6(2)
C10 O2 C9 O1 -0.36(17)
C10 O2 C9 C8 -179.86(9)
N3 C8 C9 O1 177.45(10)
N4 C8 C9 O1 -3.88(17)
N3 C8 C9 O2 -3.03(15)
N4 C8 C9 O2 175.64(10)
C9 O2 C10 C11 102.97(12)
C7 N2 C12 C17 10.61(16)
N3 N2 C12 C17 -174.96(9)
C7 N2 C12 C13 -169.52(9)
N3 N2 C12 C13 4.91(14)
C17 C12 C13 C14 0.22(15)
N2 C12 C13 C14 -179.65(9)
C12 C13 C14 C15 -0.02(16)
C13 C14 C15 C16 -0.06(16)
C13 C14 C15 C18 179.39(10)
C14 C15 C16 C17 -0.07(16)
C18 C15 C16 C17 -179.52(11)
C15 C16 C17 C12 0.28(16)
C13 C12 C17 C16 -0.35(16)
N2 C12 C17 C16 179.52(9)

_cod_database_fobs_code 1549584
